data_7713031
loop_
_publ_author_name
'Hossack, Christopher'
'Abdul, Folasade'
'Cahill, Christopher'
'Besson, Claire'

_publ_section_title
;
 Tuning the optical and magnetic properties of lanthanide single-ion
 magnets using nitro-functionalized trispyrazolylborate ligands.
;
_journal_name_full 'Dalton transactions (Cambridge, England : 2003)'
_journal_paper_doi 10.1039/d3dt01018j
_journal_year 2023
_chemical_formula_moiety 'C27 H27 B3 N21 O6 Tb, 7(C6 H6)'
_chemical_formula_sum 'C69 H69 B3 N21 O6 Tb'
_chemical_formula_weight 1479.80
_space_group_crystal_system trigonal
_space_group_IT_number 148
_space_group_name_Hall '-R 3'
_space_group_name_H-M_alt 'R -3 :H'
_atom_sites_solution_hydrogens mixed
_atom_sites_solution_primary Dual-space/Direct
_audit_block_doi 10.5517/ccdc.csd.cc2drdzk
_audit_creation_method SHELXL-2018/3
_audit_update_record
;
2022-12-16 deposited with the CCDC.	2023-05-04 downloaded from the CCDC.
;
_cell_angle_alpha 90
_cell_angle_beta 90
_cell_angle_gamma 120
_cell_formula_units_Z 6
_cell_length_a 21.6423(9)
_cell_length_b 21.6423(9)
_cell_length_c 25.7873(17)
_cell_measurement_reflns_used 1485
_cell_measurement_temperature 100(2)
_cell_measurement_theta_max 48.14
_cell_measurement_theta_min 3.757
_cell_volume 10460.3(9)
_computing_cell_refinement 'APEX3 v2019.1-0 (Bruker AXS)'
_computing_data_collection 'Bruker Instrument Service vV6.2.12'
_computing_data_reduction 'SAINT V8.40A (Bruker Nano, Inc., 2019)'
_computing_molecular_graphics 'shelXle (C.B. Huebschle, rev 958)'
_computing_structure_refinement 'SHELXL-2018/3 (Sheldrick, 2018)'
_computing_structure_solution 'SHELXT 2014/5 (Sheldrick, 2014)'
_diffrn_ambient_temperature 100(2)
_diffrn_measured_fraction_theta_full 0.999
_diffrn_measured_fraction_theta_max 0.999
_diffrn_measurement_device_type 'Bruker D8 Quest/Photon II'
_diffrn_measurement_method 'profile data from \f and \w scans'
_diffrn_radiation_type MoK\a
_diffrn_radiation_wavelength 0.71073
_diffrn_reflns_av_R_equivalents 0.0800
_diffrn_reflns_av_unetI/netI 0.0461
_diffrn_reflns_Laue_measured_fraction_full 0.999
_diffrn_reflns_Laue_measured_fraction_max 0.999
_diffrn_reflns_limit_h_max 27
_diffrn_reflns_limit_h_min -27
_diffrn_reflns_limit_k_max 27
_diffrn_reflns_limit_k_min -26
_diffrn_reflns_limit_l_max 29
_diffrn_reflns_limit_l_min -32
_diffrn_reflns_number 41716
_diffrn_reflns_point_group_measured_fraction_full 0.999
_diffrn_reflns_point_group_measured_fraction_max 0.999
_diffrn_reflns_theta_full 25.242
_diffrn_reflns_theta_max 26.396
_diffrn_reflns_theta_min 2.312
_diffrn_source 'microfocus sealed tube'
_exptl_absorpt_coefficient_mu 1.082
_exptl_absorpt_correction_T_max 0.7454
_exptl_absorpt_correction_T_min 0.5023
_exptl_absorpt_correction_type multi-scan
_exptl_absorpt_process_details
;
 SADABS 2016/2: Krause, L., Herbst-Irmer, R., Sheldrick G.M. & Stalke D.,
 J. Appl. Cryst. 48 (2015) 3-10
;
_exptl_crystal_colour white
_exptl_crystal_density_diffrn 1.409
_exptl_crystal_density_method 'not measured'
_exptl_crystal_description block
_exptl_crystal_F_000 4548
_exptl_crystal_size_max 0.505
_exptl_crystal_size_mid 0.228
_exptl_crystal_size_min 0.141
_refine_diff_density_max 0.641
_refine_diff_density_min -1.566
_refine_diff_density_rms 0.082
_refine_ls_extinction_method none
_refine_ls_goodness_of_fit_ref 1.118
_refine_ls_hydrogen_treatment mixed
_refine_ls_matrix_type full
_refine_ls_number_parameters 304
_refine_ls_number_reflns 4765
_refine_ls_number_restraints 0
_refine_ls_restrained_S_all 1.118
_refine_ls_R_factor_all 0.0430
_refine_ls_R_factor_gt 0.0355
_refine_ls_shift/su_max 0.002
_refine_ls_shift/su_mean 0.000
_refine_ls_structure_factor_coef Fsqd
_refine_ls_weighting_details 'w=1/[\s^2^(Fo^2^)+44.8034P] where P=(Fo^2^+2Fc^2^)/3'
_refine_ls_weighting_scheme calc
_refine_ls_wR_factor_gt 0.0669
_refine_ls_wR_factor_ref 0.0689
_reflns_Friedel_coverage 0.000
_reflns_number_gt 4292
_reflns_number_total 4765
_reflns_threshold_expression 'I > 2\s(I)'
_cod_data_source_file d3dt01018j2.cif
_cod_data_source_block Cmpd8b
_cod_original_cell_volume 10460.3(11)
_cod_database_code 7713031
_shelx_shelxl_version_number 2018/3
_shelx_space_group_comment
;
The symmetry employed for this shelxl refinement is uniquely defined
by the following loop, which should always be used as a source of
symmetry information in preference to the above space-group names.
They are only intended as comments.
;
_exptl_absorpt_special_details
;
Krause, L., Herbst-Irmer, R., Sheldrick, G. M., Stalke, D. (2015).
"Comparison of silver and molybdenum microfocus X-ray sources for
single-crystal structure determination"
J. Appl. Cryst. 48, 3-10.
doi:10.1107/S1600576714022985
;

loop_
_space_group_symop_operation_xyz
'x, y, z'
'-y, x-y, z'
'-x+y, -x, z'
'x+2/3, y+1/3, z+1/3'
'-y+2/3, x-y+1/3, z+1/3'
'-x+y+2/3, -x+1/3, z+1/3'
'x+1/3, y+2/3, z+2/3'
'-y+1/3, x-y+2/3, z+2/3'
'-x+y+1/3, -x+2/3, z+2/3'
'-x, -y, -z'
'y, -x+y, -z'
'x-y, x, -z'
'-x+2/3, -y+1/3, -z+1/3'
'y+2/3, -x+y+1/3, -z+1/3'
'x-y+2/3, x+1/3, -z+1/3'
'-x+1/3, -y+2/3, -z+2/3'
'y+1/3, -x+y+2/3, -z+2/3'
'x-y+1/3, x+2/3, -z+2/3'

loop_
_atom_site_label
_atom_site_type_symbol
_atom_site_fract_x
_atom_site_fract_y
_atom_site_fract_z
_atom_site_U_iso_or_equiv
_atom_site_adp_type
_atom_site_occupancy
_atom_site_site_symmetry_order
_atom_site_calc_flag
_atom_site_refinement_flags_posn
_atom_site_refinement_flags_adp
_atom_site_refinement_flags_occupancy
_atom_site_disorder_assembly
_atom_site_disorder_group
Tb1 Tb 0.333333 0.666667 0.42126(2) 0.01061(7) Uani 1 3 d S T P . .
O1 O 0.66716(11) 0.74753(12) 0.41079(9) 0.0310(5) Uani 1 1 d . . . . .
O2 O 0.65394(12) 0.64296(13) 0.42722(9) 0.0313(6) Uani 1 1 d . . . . .
N1 N 0.44053(13) 0.57953(12) 0.42663(9) 0.0159(5) Uani 1 1 d . . . . .
N2 N 0.44807(12) 0.64634(12) 0.42101(9) 0.0155(5) Uani 1 1 d . . . . .
N3 N 0.32366(12) 0.51471(12) 0.47242(9) 0.0159(5) Uani 1 1 d . . . . .
N4 N 0.31583(12) 0.57222(12) 0.48475(9) 0.0150(5) Uani 1 1 d . . . . .
N5 N 0.33108(12) 0.51584(12) 0.37333(9) 0.0160(5) Uani 1 1 d . . . . .
N6 N 0.31971(12) 0.57097(12) 0.35977(9) 0.0160(5) Uani 1 1 d . . . . .
N7 N 0.62980(13) 0.68332(15) 0.42026(10) 0.0232(6) Uani 1 1 d . . . . .
C1 C 0.51786(15) 0.69163(16) 0.41891(11) 0.0172(6) Uani 1 1 d . . . . .
H1A H 0.539444 0.741866 0.414974 0.021 Uiso 1 1 calc R U . . .
C2 C 0.55457(15) 0.65430(16) 0.42337(11) 0.0170(6) Uani 1 1 d . . . . .
C3 C 0.50384(15) 0.58298(16) 0.42805(11) 0.0182(6) Uani 1 1 d . . . . .
H3 H 0.512306 0.544141 0.431566 0.022 Uiso 1 1 calc R U . . .
C4 C 0.27935(15) 0.55430(16) 0.52964(11) 0.0184(6) Uani 1 1 d . . . . .
H4 H 0.266200 0.584138 0.547865 0.022 Uiso 1 1 calc R U . . .
C5 C 0.26326(16) 0.48673(16) 0.54606(12) 0.0216(7) Uani 1 1 d . . . . .
H5 H 0.237792 0.462087 0.576304 0.026 Uiso 1 1 calc R U . . .
C6 C 0.29232(15) 0.46345(16) 0.50889(12) 0.0203(6) Uani 1 1 d . . . . .
H6 H 0.290653 0.418744 0.508844 0.024 Uiso 1 1 calc R U . . .
C7 C 0.29429(16) 0.55648(16) 0.31129(11) 0.0210(6) Uani 1 1 d . . . . .
H7 H 0.281152 0.585423 0.291848 0.025 Uiso 1 1 calc R U . . .
C8 C 0.28949(16) 0.49393(16) 0.29295(12) 0.0232(7) Uani 1 1 d . . . . .
H8 H 0.273390 0.472472 0.259877 0.028 Uiso 1 1 calc R U . . .
C9 C 0.31318(16) 0.47016(16) 0.33324(12) 0.0224(7) Uani 1 1 d . . . . .
H9 H 0.316478 0.428005 0.332990 0.027 Uiso 1 1 calc R U . . .
C10 C 0.10149(19) 0.3982(2) 0.23600(15) 0.0411(9) Uani 1 1 d . . . . .
H10 H 0.106381 0.356982 0.234670 0.049 Uiso 1 1 calc R U . . .
C11 C 0.11340(19) 0.4355(2) 0.28192(15) 0.0413(10) Uani 1 1 d . . . . .
H11 H 0.126394 0.419855 0.312290 0.050 Uiso 1 1 calc R U . . .
C12 C 0.1064(2) 0.4955(2) 0.28368(15) 0.0455(11) Uani 1 1 d . . . . .
H12 H 0.114989 0.521320 0.315170 0.055 Uiso 1 1 calc R U . . .
C13 C 0.0872(2) 0.5179(2) 0.23988(15) 0.0454(10) Uani 1 1 d . . . . .
H13 H 0.082264 0.559066 0.241184 0.054 Uiso 1 1 calc R U . . .
C14 C 0.0748(2) 0.4804(2) 0.19361(15) 0.0438(10) Uani 1 1 d . . . . .
H14 H 0.061110 0.495707 0.163379 0.053 Uiso 1 1 calc R U . . .
C15 C 0.0824(2) 0.4213(2) 0.19198(15) 0.0442(10) Uani 1 1 d . . . . .
H15 H 0.074482 0.395948 0.160346 0.053 Uiso 1 1 calc R U . . .
C16 C 0.4587(2) 0.3720(2) 0.42187(16) 0.0431(10) Uani 1 1 d . . . . .
H16 H 0.433874 0.339101 0.448998 0.052 Uiso 1 1 calc R U . . .
C17 C 0.5303(2) 0.4218(2) 0.42744(14) 0.0379(9) Uani 1 1 d . . . . .
H17 H 0.554788 0.423150 0.458379 0.046 Uiso 1 1 calc R U . . .
C18 C 0.56571(19) 0.46899(19) 0.38851(14) 0.0311(8) Uani 1 1 d . . . . .
H18 H 0.614920 0.503000 0.392435 0.037 Uiso 1 1 calc R U . . .
C19 C 0.53110(17) 0.46793(17) 0.34372(13) 0.0265(7) Uani 1 1 d . . . . .
H19 H 0.556338 0.501494 0.317044 0.032 Uiso 1 1 calc R U . . .
C20 C 0.45976(18) 0.41836(18) 0.33713(13) 0.0288(8) Uani 1 1 d . . . . .
H20 H 0.436098 0.417407 0.305853 0.035 Uiso 1 1 calc R U . . .
C21 C 0.42299(19) 0.37017(18) 0.37624(16) 0.0367(9) Uani 1 1 d . . . . .
H21 H 0.373831 0.336075 0.372151 0.044 Uiso 1 1 calc R U . . .
C22 C 0.2785(2) 0.59674(19) 0.16654(15) 0.0386(9) Uani 1 1 d . . . . .
H22 H 0.240801 0.548570 0.166196 0.046 Uiso 1 1 calc R U . . .
C23 C 0.67237(17) 0.40016(16) 0.33339(12) 0.0217(7) Uani 1 1 d . . . . .
H23 H 0.676271 0.445878 0.333544 0.026 Uiso 1 1 calc R U . . .
B1 B 0.36565(19) 0.51357(18) 0.42511(14) 0.0189(7) Uani 1 1 d . . . . .
H1 H 0.3705(17) 0.4639(17) 0.4257(12) 0.028 Uiso 1 1 d . U . . .

loop_
_atom_site_aniso_label
_atom_site_aniso_U_11
_atom_site_aniso_U_22
_atom_site_aniso_U_33
_atom_site_aniso_U_23
_atom_site_aniso_U_13
_atom_site_aniso_U_12
Tb1 0.01127(8) 0.01127(8) 0.00930(12) 0.000 0.000 0.00563(4)
O1 0.0179(12) 0.0319(14) 0.0355(14) 0.0060(11) 0.0037(10) 0.0066(11)
O2 0.0213(12) 0.0369(14) 0.0422(15) -0.0101(11) -0.0041(10) 0.0195(11)
N1 0.0179(13) 0.0170(13) 0.0165(12) 0.0000(10) 0.0003(10) 0.0115(11)
N2 0.0157(12) 0.0151(12) 0.0163(12) -0.0012(9) 0.0006(10) 0.0082(10)
N3 0.0150(12) 0.0150(12) 0.0174(13) 0.0008(10) -0.0012(10) 0.0073(10)
N4 0.0125(12) 0.0158(12) 0.0172(12) -0.0023(10) -0.0009(9) 0.0074(10)
N5 0.0162(12) 0.0134(12) 0.0190(13) -0.0013(10) 0.0010(10) 0.0079(10)
N6 0.0163(12) 0.0154(12) 0.0177(12) 0.0005(10) 0.0003(10) 0.0090(11)
N7 0.0175(13) 0.0314(16) 0.0209(14) -0.0047(11) -0.0004(11) 0.0125(13)
C1 0.0166(15) 0.0169(15) 0.0162(15) 0.0002(12) -0.0006(11) 0.0069(13)
C2 0.0159(15) 0.0217(16) 0.0141(14) -0.0023(12) -0.0004(11) 0.0100(13)
C3 0.0197(15) 0.0229(16) 0.0181(15) -0.0005(12) 0.0000(12) 0.0152(13)
C4 0.0153(15) 0.0238(16) 0.0169(15) 0.0025(12) 0.0029(12) 0.0103(13)
C5 0.0204(16) 0.0226(16) 0.0195(16) 0.0089(12) 0.0049(12) 0.0091(14)
C6 0.0186(15) 0.0160(15) 0.0250(16) 0.0049(12) -0.0004(12) 0.0077(13)
C7 0.0188(16) 0.0233(16) 0.0200(15) -0.0032(13) -0.0024(12) 0.0098(14)
C8 0.0241(17) 0.0246(17) 0.0197(16) -0.0098(13) -0.0032(13) 0.0112(14)
C9 0.0219(16) 0.0187(16) 0.0258(17) -0.0070(13) 0.0005(13) 0.0097(13)
C10 0.028(2) 0.043(2) 0.038(2) -0.0095(18) -0.0019(16) 0.0077(18)
C11 0.0237(19) 0.052(3) 0.029(2) -0.0036(18) 0.0003(15) 0.0052(18)
C12 0.033(2) 0.058(3) 0.027(2) -0.0130(19) 0.0021(16) 0.010(2)
C13 0.041(2) 0.048(2) 0.038(2) -0.0054(19) 0.0074(18) 0.015(2)
C14 0.034(2) 0.059(3) 0.028(2) -0.0045(18) -0.0039(16) 0.016(2)
C15 0.033(2) 0.055(3) 0.032(2) -0.0175(19) -0.0079(17) 0.013(2)
C16 0.066(3) 0.037(2) 0.042(2) 0.0123(18) 0.023(2) 0.038(2)
C17 0.057(3) 0.047(2) 0.034(2) -0.0128(18) -0.0134(18) 0.044(2)
C18 0.0292(19) 0.035(2) 0.038(2) -0.0157(16) -0.0083(16) 0.0227(17)
C19 0.0289(18) 0.0269(18) 0.0280(18) -0.0048(14) 0.0040(14) 0.0172(15)
C20 0.0306(19) 0.0347(19) 0.0306(19) -0.0123(15) -0.0083(15) 0.0233(17)
C21 0.0239(18) 0.0238(18) 0.062(3) -0.0079(17) 0.0060(17) 0.0115(16)
C22 0.039(2) 0.029(2) 0.045(2) -0.0026(17) -0.0003(18) 0.0144(18)
C23 0.0238(17) 0.0192(16) 0.0217(16) -0.0010(13) -0.0010(13) 0.0105(14)
B1 0.0208(19) 0.0151(17) 0.0212(18) -0.0016(14) -0.0013(14) 0.0094(15)

loop_
_atom_type_symbol
_atom_type_description
_atom_type_scat_dispersion_real
_atom_type_scat_dispersion_imag
_atom_type_scat_source
C C 0.0033 0.0016 'International Tables Vol C Tables 4.2.6.8 and 6.1.1.4'
H H 0.0000 0.0000 'International Tables Vol C Tables 4.2.6.8 and 6.1.1.4'
B B 0.0013 0.0007 'International Tables Vol C Tables 4.2.6.8 and 6.1.1.4'
N N 0.0061 0.0033 'International Tables Vol C Tables 4.2.6.8 and 6.1.1.4'
O O 0.0106 0.0060 'International Tables Vol C Tables 4.2.6.8 and 6.1.1.4'
Tb Tb -0.1723 4.1537 'International Tables Vol C Tables 4.2.6.8 and 6.1.1.4'

loop_
_citation_id
_citation_doi
_citation_year
1 10.26434/chemrxiv-2023-wwpbt 2023

loop_
_geom_angle_atom_site_label_1
_geom_angle_atom_site_label_2
_geom_angle_atom_site_label_3
_geom_angle
_geom_angle_site_symmetry_1
_geom_angle_site_symmetry_3
_geom_angle_publ_flag
N4 Tb1 N4 81.63(8) 3_565 2_665 ?
N4 Tb1 N4 81.63(8) 3_565 . ?
N4 Tb1 N4 81.63(8) 2_665 . ?
N4 Tb1 N6 80.28(7) 3_565 3_565 ?
N4 Tb1 N6 136.79(7) 2_665 3_565 ?
N4 Tb1 N6 133.26(8) . 3_565 ?
N4 Tb1 N6 136.79(8) 3_565 . ?
N4 Tb1 N6 133.26(7) 2_665 . ?
N4 Tb1 N6 80.28(7) . . ?
N6 Tb1 N6 84.23(8) 3_565 . ?
N4 Tb1 N6 133.26(7) 3_565 2_665 ?
N4 Tb1 N6 80.28(8) 2_665 2_665 ?
N4 Tb1 N6 136.79(7) . 2_665 ?
N6 Tb1 N6 84.23(8) 3_565 2_665 ?
N6 Tb1 N6 84.23(8) . 2_665 ?
N4 Tb1 N2 66.52(7) 3_565 2_665 ?
N4 Tb1 N2 69.35(7) 2_665 2_665 ?
N4 Tb1 N2 139.10(7) . 2_665 ?
N6 Tb1 N2 67.46(7) 3_565 2_665 ?
N6 Tb1 N2 140.60(7) . 2_665 ?
N6 Tb1 N2 66.79(7) 2_665 2_665 ?
N4 Tb1 N2 69.35(7) 3_565 3_565 ?
N4 Tb1 N2 139.10(7) 2_665 3_565 ?
N4 Tb1 N2 66.52(7) . 3_565 ?
N6 Tb1 N2 66.79(7) 3_565 3_565 ?
N6 Tb1 N2 67.46(7) . 3_565 ?
N6 Tb1 N2 140.60(7) 2_665 3_565 ?
N2 Tb1 N2 119.999(1) 2_665 3_565 ?
N4 Tb1 N2 139.10(7) 3_565 . ?
N4 Tb1 N2 66.52(7) 2_665 . ?
N4 Tb1 N2 69.35(7) . . ?
N6 Tb1 N2 140.60(7) 3_565 . ?
N6 Tb1 N2 66.79(7) . . ?
N6 Tb1 N2 67.46(7) 2_665 . ?
N2 Tb1 N2 119.999(1) 2_665 . ?
N2 Tb1 N2 120.000(1) 3_565 . ?
C3 N1 N2 111.3(2) . . ?
C3 N1 B1 129.1(2) . . ?
N2 N1 B1 119.3(2) . . ?
C1 N2 N1 105.8(2) . . ?
C1 N2 Tb1 132.18(19) . . ?
N1 N2 Tb1 121.89(16) . . ?
C6 N3 N4 110.1(2) . . ?
C6 N3 B1 127.0(3) . . ?
N4 N3 B1 122.9(2) . . ?
C4 N4 N3 105.0(2) . . ?
C4 N4 Tb1 128.89(19) . . ?
N3 N4 Tb1 123.57(17) . . ?
C9 N5 N6 109.3(2) . . ?
C9 N5 B1 127.4(3) . . ?
N6 N5 B1 123.1(2) . . ?
C7 N6 N5 105.3(2) . . ?
C7 N6 Tb1 130.49(19) . . ?
N5 N6 Tb1 123.83(17) . . ?
O1 N7 O2 123.7(3) . . ?
O1 N7 C2 118.0(3) . . ?
O2 N7 C2 118.3(3) . . ?
N2 C1 C2 109.7(3) . . ?
N2 C1 H1A 125.2 . . ?
C2 C1 H1A 125.2 . . ?
C3 C2 C1 106.9(3) . . ?
C3 C2 N7 126.3(3) . . ?
C1 C2 N7 126.7(3) . . ?
N1 C3 C2 106.3(3) . . ?
N1 C3 H3 126.9 . . ?
C2 C3 H3 126.9 . . ?
N4 C4 C5 111.6(3) . . ?
N4 C4 H4 124.2 . . ?
C5 C4 H4 124.2 . . ?
C6 C5 C4 104.7(3) . . ?
C6 C5 H5 127.6 . . ?
C4 C5 H5 127.6 . . ?
N3 C6 C5 108.6(3) . . ?
N3 C6 H6 125.7 . . ?
C5 C6 H6 125.7 . . ?
N6 C7 C8 111.6(3) . . ?
N6 C7 H7 124.2 . . ?
C8 C7 H7 124.2 . . ?
C9 C8 C7 104.4(3) . . ?
C9 C8 H8 127.8 . . ?
C7 C8 H8 127.8 . . ?
N5 C9 C8 109.3(3) . . ?
N5 C9 H9 125.3 . . ?
C8 C9 H9 125.3 . . ?
C11 C10 C15 119.5(4) . . ?
C11 C10 H10 120.2 . . ?
C15 C10 H10 120.2 . . ?
C12 C11 C10 120.1(4) . . ?
C12 C11 H11 120.0 . . ?
C10 C11 H11 120.0 . . ?
C13 C12 C11 120.0(4) . . ?
C13 C12 H12 120.0 . . ?
C11 C12 H12 120.0 . . ?
C12 C13 C14 120.3(4) . . ?
C12 C13 H13 119.9 . . ?
C14 C13 H13 119.9 . . ?
C15 C14 C13 119.5(4) . . ?
C15 C14 H14 120.3 . . ?
C13 C14 H14 120.3 . . ?
C14 C15 C10 120.6(4) . . ?
C14 C15 H15 119.7 . . ?
C10 C15 H15 119.7 . . ?
C17 C16 C21 119.8(4) . . ?
C17 C16 H16 120.1 . . ?
C21 C16 H16 120.1 . . ?
C18 C17 C16 119.9(3) . . ?
C18 C17 H17 120.0 . . ?
C16 C17 H17 120.0 . . ?
C17 C18 C19 120.7(3) . . ?
C17 C18 H18 119.6 . . ?
C19 C18 H18 119.6 . . ?
C18 C19 C20 120.4(3) . . ?
C18 C19 H19 119.8 . . ?
C20 C19 H19 119.8 . . ?
C19 C20 C21 119.7(3) . . ?
C19 C20 H20 120.2 . . ?
C21 C20 H20 120.2 . . ?
C20 C21 C16 119.5(3) . . ?
C20 C21 H21 120.3 . . ?
C16 C21 H21 120.3 . . ?
C22 C22 C22 119.994(8) 15 14_455 ?
C22 C22 H22 120.0 15 . ?
C22 C22 H22 120.0 14_455 . ?
C23 C23 C23 119.991(3) 18_545 17 ?
C23 C23 H23 120.0 18_545 . ?
C23 C23 H23 120.0 17 . ?
N3 B1 N1 108.9(2) . . ?
N3 B1 N5 112.9(3) . . ?
N1 B1 N5 107.2(2) . . ?
N3 B1 H1 110.1(16) . . ?
N1 B1 H1 109.1(16) . . ?
N5 B1 H1 108.5(16) . . ?

loop_
_geom_bond_atom_site_label_1
_geom_bond_atom_site_label_2
_geom_bond_distance
_geom_bond_site_symmetry_2
_geom_bond_publ_flag
Tb1 N4 2.495(2) 3_565 ?
Tb1 N4 2.495(2) 2_665 ?
Tb1 N4 2.496(2) . ?
Tb1 N6 2.506(2) 3_565 ?
Tb1 N6 2.506(2) . ?
Tb1 N6 2.506(2) 2_665 ?
Tb1 N2 2.730(2) 2_665 ?
Tb1 N2 2.730(2) 3_565 ?
Tb1 N2 2.730(2) . ?
O1 N7 1.233(3) . ?
O2 N7 1.235(3) . ?
N1 C3 1.335(4) . ?
N1 N2 1.379(3) . ?
N1 B1 1.534(4) . ?
N2 C1 1.328(4) . ?
N3 C6 1.350(4) . ?
N3 N4 1.375(3) . ?
N3 B1 1.529(4) . ?
N4 C4 1.345(4) . ?
N5 C9 1.346(4) . ?
N5 N6 1.378(3) . ?
N5 B1 1.544(4) . ?
N6 C7 1.338(4) . ?
N7 C2 1.424(4) . ?
C1 C2 1.393(4) . ?
C1 H1A 0.9500 . ?
C2 C3 1.381(4) . ?
C3 H3 0.9500 . ?
C4 C5 1.389(4) . ?
C4 H4 0.9500 . ?
C5 C6 1.373(4) . ?
C5 H5 0.9500 . ?
C6 H6 0.9500 . ?
C7 C8 1.388(4) . ?
C7 H7 0.9500 . ?
C8 C9 1.368(4) . ?
C8 H8 0.9500 . ?
C9 H9 0.9500 . ?
C10 C11 1.383(5) . ?
C10 C15 1.384(5) . ?
C10 H10 0.9500 . ?
C11 C12 1.381(6) . ?
C11 H11 0.9500 . ?
C12 C13 1.373(6) . ?
C12 H12 0.9500 . ?
C13 C14 1.391(5) . ?
C13 H13 0.9500 . ?
C14 C15 1.369(6) . ?
C14 H14 0.9500 . ?
C15 H15 0.9500 . ?
C16 C17 1.384(6) . ?
C16 C21 1.398(5) . ?
C16 H16 0.9500 . ?
C17 C18 1.362(5) . ?
C17 H17 0.9500 . ?
C18 C19 1.370(5) . ?
C18 H18 0.9500 . ?
C19 C20 1.381(4) . ?
C19 H19 0.9500 . ?
C20 C21 1.381(5) . ?
C20 H20 0.9500 . ?
C21 H21 0.9500 . ?
C22 C22 1.379(4) 15 ?
C22 C22 1.379(4) 14_455 ?
C22 H22 0.9500 . ?
C23 C23 1.389(3) 18_545 ?
C23 C23 1.389(3) 17 ?
C23 H23 0.9500 . ?
B1 H1 1.13(3) . ?
